data_1514703
loop_
_publ_author_name
'Berkefeld, Andreas'
'Piers, Warren E.'
'Parvez, Masood'
'Castro, Ludovic'
'Maron, Laurent'
'Eisenstein, Odile'

_publ_section_title
;
 Decamethylscandocinium-hydrido-(perfluorophenyl)borate: fixation and
 tandem tris(perfluorophenyl)borane catalysed deoxygenative hydrosilation
 of carbon dioxide
;
_journal_issue 5
_journal_name_full 'Chemical Science'
_journal_page_first 2152
_journal_paper_doi 10.1039/c3sc50145k
_journal_volume 4
_journal_year 2013
_chemical_formula_moiety 'C39 H31 B F15 O2 Sc, 0.5(C6 H6)'
_chemical_formula_sum 'C42 H34 B F15 O2 Sc'
_chemical_formula_weight 911.46
_chemical_name_systematic
;
?
;
_space_group_IT_number 15
_symmetry_cell_setting monoclinic
_symmetry_space_group_name_Hall '-C 2yc'
_symmetry_space_group_name_H-M 'C 1 2/c 1'
_atom_sites_solution_hydrogens geom
_atom_sites_solution_primary direct
_atom_sites_solution_secondary difmap
_cell_angle_alpha 90.00
_cell_angle_beta 114.3271(15)
_cell_angle_gamma 90.00
_cell_formula_units_Z 8
_cell_length_a 29.7078(6)
_cell_length_b 13.6826(4)
_cell_length_c 21.4688(6)
_cell_measurement_reflns_used 7483
_cell_measurement_temperature 173(2)
_cell_measurement_theta_max 25.35
_cell_measurement_theta_min 1.0
_cell_volume 7951.8(4)
_computing_cell_refinement 'HKL DENZO (Otwinowski & Minor, 1997)'
_computing_data_collection 'COLLECT (Hooft, 1998)'
_computing_data_reduction 'SCALEPACK (Otwinowski & Minor, 1997)'
_computing_molecular_graphics 'ORTEP-3 (Farrugia, 1997)'
_computing_publication_material 'SHELXL-97 (Sheldrick, 2008)'
_computing_structure_refinement 'SHELXL-97 (Sheldrick, 2008)'
_computing_structure_solution 'SIR92 (Altomare et al., 1991)'
_diffrn_ambient_temperature 173(2)
_diffrn_measured_fraction_theta_full 0.996
_diffrn_measured_fraction_theta_max 0.992
_diffrn_measurement_device_type 'Nonius APEX2 CCD'
_diffrn_measurement_method ' \w and \f scans '
_diffrn_radiation_monochromator graphite
_diffrn_radiation_source 'fine-focus sealed tube'
_diffrn_radiation_type MoK\a
_diffrn_radiation_wavelength 0.71073
_diffrn_reflns_av_R_equivalents 0.0423
_diffrn_reflns_av_sigmaI/netI 0.0471
_diffrn_reflns_limit_h_max 35
_diffrn_reflns_limit_h_min -35
_diffrn_reflns_limit_k_max 16
_diffrn_reflns_limit_k_min -16
_diffrn_reflns_limit_l_max 25
_diffrn_reflns_limit_l_min -25
_diffrn_reflns_number 13630
_diffrn_reflns_theta_full 25.00
_diffrn_reflns_theta_max 25.41
_diffrn_reflns_theta_min 2.00
_diffrn_standards_number 0
_exptl_absorpt_coefficient_mu 0.293
_exptl_absorpt_correction_T_max 0.9713
_exptl_absorpt_correction_T_min 0.9657
_exptl_absorpt_correction_type multi-scan
_exptl_absorpt_process_details 'SORTAV: (Blessing, 1997)'
_exptl_crystal_colour Colorless
_exptl_crystal_density_diffrn 1.523
_exptl_crystal_density_method 'not measured'
_exptl_crystal_description Prism
_exptl_crystal_F_000 3704
_exptl_crystal_size_max 0.12
_exptl_crystal_size_mid 0.11
_exptl_crystal_size_min 0.10
_refine_diff_density_max 0.347
_refine_diff_density_min -0.314
_refine_diff_density_rms 0.061
_refine_ls_extinction_method none
_refine_ls_goodness_of_fit_ref 1.108
_refine_ls_hydrogen_treatment constr
_refine_ls_matrix_type full
_refine_ls_number_parameters 578
_refine_ls_number_reflns 7271
_refine_ls_number_restraints 66
_refine_ls_restrained_S_all 1.104
_refine_ls_R_factor_all 0.0888
_refine_ls_R_factor_gt 0.0612
_refine_ls_shift/su_max 0.006
_refine_ls_shift/su_mean 0.000
_refine_ls_structure_factor_coef Fsqd
_refine_ls_weighting_details 'calc w=1/[\s^2^(Fo^2^)+(0.0248P)^2^+32.7697P] where P=(Fo^2^+2Fc^2^)/3'
_refine_ls_weighting_scheme calc
_refine_ls_wR_factor_gt 0.1181
_refine_ls_wR_factor_ref 0.1349
_reflns_number_gt 5441
_reflns_number_total 7271
_reflns_threshold_expression >2sigma(I)
_cod_data_source_file c3sc50145k.txt
_cod_data_source_block Compound_I
_cod_depositor_comments
;
The following automatic conversions were performed:

'_symmetry_cell_setting' value 'Monoclinic' changed to 'monoclinic'
according to
/usr/data/users/saulius/automatic-downloads/retrospective/RSC/lib/dictionaries/cif_core.dic
dictionary named 'cif_core.dic' version 2.4.2 from
2011-04-26.

'_exptl_absorpt_correction_type' value 'Multi-scan'
changed to 'multi-scan' according to
/usr/data/users/saulius/automatic-downloads/retrospective/RSC/lib/dictionaries/cif_core.dic
dictionary named 'cif_core.dic' version 2.4.2 from 2011-04-26.

Automatic conversion script
Id: cif_fix_values 2281 2013-09-26 08:29:07Z andrius 
;
_cod_original_sg_symbol_H-M 'C 2/c'
_cod_database_code 1514703

loop_
_symmetry_equiv_pos_as_xyz
'x, y, z'
'-x, y, -z+1/2'
'x+1/2, y+1/2, z'
'-x+1/2, y+1/2, -z+1/2'
'-x, -y, -z'
'x, -y, z-1/2'
'-x+1/2, -y+1/2, -z'
'x+1/2, -y+1/2, z-1/2'

loop_
_atom_site_label
_atom_site_type_symbol
_atom_site_fract_x
_atom_site_fract_y
_atom_site_fract_z
_atom_site_U_iso_or_equiv
_atom_site_adp_type
_atom_site_occupancy
_atom_site_symmetry_multiplicity
_atom_site_calc_flag
_atom_site_refinement_flags
Sc1 Sc 0.14544(2) 0.82451(5) 0.04666(3) 0.02816(17) Uani 1 1 d .
F1 F 0.17664(7) 0.49888(16) -0.05254(10) 0.0398(5) Uani 1 1 d .
F2 F 0.12983(9) 0.45581(19) -0.18407(11) 0.0542(6) Uani 1 1 d .
F3 F 0.05123(8) 0.3324(2) -0.22850(11) 0.0588(7) Uani 1 1 d .
F4 F 0.01932(8) 0.25489(19) -0.13650(12) 0.0558(6) Uani 1 1 d .
F5 F 0.06384(8) 0.29973(17) -0.00538(11) 0.0492(6) Uani 1 1 d .
F6 F 0.18238(7) 0.24684(15) 0.02102(11) 0.0443(5) Uani 1 1 d .
F7 F 0.27223(8) 0.17265(17) 0.07226(12) 0.0529(6) Uani 1 1 d .
F8 F 0.34874(8) 0.27106(19) 0.17032(12) 0.0557(7) Uani 1 1 d .
F9 F 0.33093(7) 0.44312(17) 0.21846(11) 0.0473(6) Uani 1 1 d .
F10 F 0.23980(8) 0.51203(16) 0.17538(10) 0.0444(5) Uani 1 1 d .
F11 F 0.17126(8) 0.29679(17) 0.17685(12) 0.0518(6) Uani 1 1 d .
F12 F 0.11994(9) 0.2852(2) 0.25200(13) 0.0723(8) Uani 1 1 d .
F13 F 0.03818(9) 0.3975(2) 0.22318(13) 0.0667(8) Uani 1 1 d .
F14 F 0.00835(8) 0.5206(2) 0.11469(13) 0.0628(7) Uani 1 1 d .
F15 F 0.05855(7) 0.53325(17) 0.03716(11) 0.0476(6) Uani 1 1 d .
O1 O 0.18423(9) 0.69535(17) 0.05165(12) 0.0330(6) Uani 1 1 d .
O2 O 0.15393(8) 0.55090(17) 0.05847(11) 0.0291(5) Uani 1 1 d .
B1 B 0.15093(14) 0.4371(3) 0.0585(2) 0.0293(9) Uani 1 1 d .
C1 C 0.09914(13) 0.7780(3) -0.07293(17) 0.0337(8) Uani 1 1 d .
C2 C 0.06921(13) 0.8454(3) -0.05729(18) 0.0366(9) Uani 1 1 d .
C3 C 0.09259(15) 0.9373(3) -0.04462(19) 0.0402(9) Uani 1 1 d .
C4 C 0.13832(14) 0.9261(3) -0.04986(18) 0.0367(9) Uani 1 1 d .
C5 C 0.14204(13) 0.8282(3) -0.06855(17) 0.0337(8) Uani 1 1 d .
C6 C 0.08557(15) 0.6747(3) -0.0953(2) 0.0484(10) Uani 1 1 d .
H6A H 0.0677 0.6725 -0.1441 0.058 Uiso 1 1 d R
H6B H 0.0653 0.6492 -0.0740 0.058 Uiso 1 1 d R
H6C H 0.1150 0.6360 -0.0821 0.058 Uiso 1 1 d R
C7 C 0.01802(14) 0.8237(4) -0.0620(2) 0.0594(13) Uani 1 1 d .
H7A H -0.0062 0.8372 -0.1073 0.071 Uiso 1 1 d R
H7B H 0.0117 0.8639 -0.0298 0.071 Uiso 1 1 d R
H7C H 0.0161 0.7561 -0.0514 0.071 Uiso 1 1 d R
C8 C 0.06929(19) 1.0334(3) -0.0406(2) 0.0632(14) Uani 1 1 d .
H8A H 0.0508 1.0580 -0.0860 0.076 Uiso 1 1 d R
H8B H 0.0949 1.0791 -0.0155 0.076 Uiso 1 1 d R
H8C H 0.0477 1.0250 -0.0179 0.076 Uiso 1 1 d R
C9 C 0.1742(2) 1.0066(3) -0.0443(3) 0.0665(14) Uani 1 1 d .
H9A H 0.1649 1.0376 -0.0879 0.080 Uiso 1 1 d R
H9B H 0.2068 0.9794 -0.0299 0.080 Uiso 1 1 d R
H9C H 0.1741 1.0539 -0.0113 0.080 Uiso 1 1 d R
C10 C 0.18321(14) 0.7876(3) -0.0843(2) 0.0483(11) Uani 1 1 d .
H10A H 0.1753 0.7953 -0.1321 0.058 Uiso 1 1 d R
H10B H 0.1874 0.7194 -0.0727 0.058 Uiso 1 1 d R
H10C H 0.2133 0.8219 -0.0580 0.058 Uiso 1 1 d R
C11 C 0.18796(13) 0.8020(3) 0.17017(17) 0.0347(8) Uani 1 1 d .
C12 C 0.20234(14) 0.8943(3) 0.15526(19) 0.0388(9) Uani 1 1 d .
C13 C 0.16047(16) 0.9552(3) 0.1320(2) 0.0444(10) Uani 1 1 d .
C14 C 0.11999(14) 0.8998(3) 0.12996(19) 0.0431(10) Uani 1 1 d .
C15 C 0.13716(14) 0.8045(3) 0.15333(18) 0.0379(9) Uani 1 1 d .
C16 C 0.22230(16) 0.7185(3) 0.2047(2) 0.0535(12) Uani 1 1 d .
H16A H 0.2343 0.7259 0.2534 0.064 Uiso 1 1 d R
H16B H 0.2496 0.7187 0.1919 0.064 Uiso 1 1 d R
H16C H 0.2047 0.6578 0.1911 0.064 Uiso 1 1 d R
C17 C 0.25410(16) 0.9246(4) 0.1675(2) 0.0687(15) Uani 1 1 d .
H17A H 0.2701 0.9506 0.2129 0.082 Uiso 1 1 d R
H17B H 0.2535 0.9733 0.1350 0.082 Uiso 1 1 d R
H17C H 0.2719 0.8683 0.1632 0.082 Uiso 1 1 d R
C18 C 0.1617(2) 1.0651(3) 0.1236(3) 0.0841(19) Uani 1 1 d .
H18A H 0.1684 1.0964 0.1665 0.101 Uiso 1 1 d R
H18B H 0.1303 1.0868 0.0902 0.101 Uiso 1 1 d R
H18C H 0.1871 1.0815 0.1087 0.101 Uiso 1 1 d R
C19 C 0.06911(17) 0.9372(5) 0.1164(2) 0.0807(18) Uani 1 1 d .
H19A H 0.0686 0.9632 0.1576 0.097 Uiso 1 1 d R
H19B H 0.0459 0.8843 0.1001 0.097 Uiso 1 1 d R
H19C H 0.0602 0.9875 0.0823 0.097 Uiso 1 1 d R
C20 C 0.10612(18) 0.7220(4) 0.1604(2) 0.0661(14) Uani 1 1 d .
H20A H 0.1064 0.7231 0.2052 0.079 Uiso 1 1 d R
H20B H 0.1189 0.6606 0.1533 0.079 Uiso 1 1 d R
H20C H 0.0729 0.7301 0.1267 0.079 Uiso 1 1 d R
C21 C 0.18784(12) 0.6054(3) 0.05593(16) 0.0291(8) Uani 1 1 d .
H21 H 0.2174 0.5749 0.0576 0.035 Uiso 1 1 d R
C22 C 0.12130(12) 0.4061(2) -0.02186(17) 0.0301(8) Uani 1 1 d .
C23 C 0.13603(12) 0.4405(3) -0.07128(18) 0.0330(8) Uani 1 1 d .
C24 C 0.11318(13) 0.4192(3) -0.13940(19) 0.0380(9) Uani 1 1 d .
C25 C 0.07335(13) 0.3562(3) -0.16222(19) 0.0413(9) Uani 1 1 d .
C26 C 0.05768(12) 0.3180(3) -0.11548(19) 0.0389(9) Uani 1 1 d .
C27 C 0.08153(12) 0.3426(3) -0.04749(18) 0.0340(8) Uani 1 1 d .
C28 C 0.20619(12) 0.3877(3) 0.09189(17) 0.0304(8) Uani 1 1 d .
C29 C 0.21782(12) 0.2997(3) 0.06983(18) 0.0316(8) Uani 1 1 d .
C30 C 0.26430(13) 0.2591(3) 0.09601(18) 0.0357(8) Uani 1 1 d .
C31 C 0.30259(12) 0.3069(3) 0.14622(19) 0.0365(9) Uani 1 1 d .
C32 C 0.29351(12) 0.3932(3) 0.17116(17) 0.0335(8) Uani 1 1 d .
C33 C 0.24623(13) 0.4291(3) 0.14548(18) 0.0320(8) Uani 1 1 d .
C34 C 0.11904(12) 0.4192(2) 0.10437(17) 0.0294(8) Uani 1 1 d .
C35 C 0.13156(12) 0.3565(3) 0.15908(19) 0.0367(9) Uani 1 1 d .
C36 C 0.10514(14) 0.3479(3) 0.19907(19) 0.0446(10) Uani 1 1 d .
C37 C 0.06383(14) 0.4037(3) 0.18448(19) 0.0438(10) Uani 1 1 d .
C38 C 0.04916(13) 0.4662(3) 0.1303(2) 0.0404(9) Uani 1 1 d .
C39 C 0.07626(13) 0.4724(3) 0.09127(18) 0.0356(8) Uani 1 1 d .
C41 C 0.0264(5) 0.1259(13) 0.2612(11) 0.055(5) Uani 0.50 1 d PU
H41 H 0.0441 0.1857 0.2683 0.066 Uiso 0.50 1 calc PR
C42 C 0.0516(8) 0.0358(13) 0.2725(11) 0.064(5) Uani 0.50 1 d PU
H42 H 0.0863 0.0349 0.2859 0.077 Uiso 0.50 1 calc PR
C43 C 0.0259(6) -0.0518(12) 0.2641(9) 0.062(6) Uani 0.50 1 d PU
H43 H 0.0435 -0.1117 0.2776 0.074 Uiso 0.50 1 calc PR
C51 C 0.0000 -0.065(3) 0.2500 0.058(8) Uani 0.50 2 d SPU
H51 H 0.0000 -0.1348 0.2500 0.069 Uiso 0.50 2 calc SPR
C52 C 0.0443(6) -0.0143(13) 0.2734(8) 0.057(5) Uani 0.50 1 d PU
H52 H 0.0748 -0.0483 0.2899 0.069 Uiso 0.50 1 calc PR
C53 C 0.0433(8) 0.0827(14) 0.2725(10) 0.078(8) Uani 0.50 1 d PU
H53 H 0.0731 0.1193 0.2876 0.093 Uiso 0.50 1 calc PR
C54 C 0.0000 0.127(2) 0.2500 0.077(10) Uani 0.50 2 d SPU
H54 H 0.0000 0.1964 0.2500 0.092 Uiso 0.50 2 calc SPR

loop_
_atom_site_aniso_label
_atom_site_aniso_U_11
_atom_site_aniso_U_22
_atom_site_aniso_U_33
_atom_site_aniso_U_23
_atom_site_aniso_U_13
_atom_site_aniso_U_12
Sc1 0.0321(3) 0.0255(4) 0.0295(4) 0.0012(3) 0.0153(3) 0.0032(3)
F1 0.0424(12) 0.0432(13) 0.0398(12) -0.0046(10) 0.0228(10) -0.0052(10)
F2 0.0594(14) 0.0747(18) 0.0362(12) 0.0015(12) 0.0276(11) 0.0027(13)
F3 0.0427(13) 0.094(2) 0.0325(12) -0.0180(13) 0.0082(10) 0.0026(13)
F4 0.0424(13) 0.0658(17) 0.0538(15) -0.0170(13) 0.0143(11) -0.0102(12)
F5 0.0505(13) 0.0554(15) 0.0430(13) -0.0055(11) 0.0207(11) -0.0164(11)
F6 0.0424(12) 0.0295(12) 0.0520(14) -0.0071(10) 0.0103(10) 0.0041(10)
F7 0.0563(14) 0.0410(14) 0.0618(15) -0.0059(12) 0.0248(12) 0.0211(11)
F8 0.0373(12) 0.0657(17) 0.0611(15) 0.0067(13) 0.0173(11) 0.0219(12)
F9 0.0375(12) 0.0544(15) 0.0395(12) 0.0035(11) 0.0053(10) -0.0013(11)
F10 0.0501(13) 0.0374(13) 0.0362(12) -0.0051(10) 0.0082(10) 0.0115(10)
F11 0.0475(13) 0.0529(15) 0.0610(15) 0.0270(12) 0.0282(12) 0.0183(11)
F12 0.0606(16) 0.102(2) 0.0612(17) 0.0413(16) 0.0317(13) 0.0112(15)
F13 0.0537(14) 0.106(2) 0.0553(15) 0.0067(15) 0.0378(13) -0.0019(15)
F14 0.0427(13) 0.0806(19) 0.0765(18) 0.0073(15) 0.0360(13) 0.0207(13)
F15 0.0386(12) 0.0548(15) 0.0516(14) 0.0188(12) 0.0206(10) 0.0189(11)
O1 0.0437(14) 0.0254(14) 0.0292(13) 0.0000(11) 0.0145(11) 0.0043(11)
O2 0.0321(12) 0.0260(13) 0.0312(13) 0.0017(10) 0.0150(10) 0.0047(10)
B1 0.032(2) 0.028(2) 0.028(2) 0.0020(17) 0.0129(17) 0.0052(17)
C1 0.0357(19) 0.035(2) 0.0272(19) 0.0054(16) 0.0094(15) 0.0064(16)
C2 0.0366(19) 0.044(2) 0.0288(19) 0.0076(17) 0.0129(16) 0.0087(17)
C3 0.056(2) 0.033(2) 0.033(2) 0.0112(17) 0.0192(18) 0.0184(19)
C4 0.053(2) 0.031(2) 0.0292(19) 0.0055(16) 0.0208(17) 0.0012(18)
C5 0.0382(19) 0.038(2) 0.0266(18) 0.0022(16) 0.0153(15) 0.0029(16)
C6 0.051(2) 0.046(3) 0.037(2) -0.004(2) 0.0067(18) -0.001(2)
C7 0.036(2) 0.087(4) 0.052(3) 0.004(3) 0.0148(19) 0.010(2)
C8 0.090(4) 0.051(3) 0.046(3) 0.010(2) 0.026(2) 0.036(3)
C9 0.100(4) 0.053(3) 0.064(3) 0.000(2) 0.051(3) -0.023(3)
C10 0.046(2) 0.066(3) 0.039(2) 0.005(2) 0.0235(19) 0.011(2)
C11 0.042(2) 0.033(2) 0.0272(19) -0.0047(16) 0.0115(16) 0.0055(16)
C12 0.041(2) 0.045(2) 0.034(2) -0.0122(18) 0.0189(17) -0.0079(18)
C13 0.072(3) 0.030(2) 0.037(2) -0.0013(18) 0.028(2) 0.005(2)
C14 0.043(2) 0.057(3) 0.030(2) -0.0028(19) 0.0171(17) 0.016(2)
C15 0.044(2) 0.045(2) 0.0275(19) -0.0026(17) 0.0176(17) -0.0070(18)
C16 0.066(3) 0.049(3) 0.032(2) -0.005(2) 0.006(2) 0.019(2)
C17 0.059(3) 0.100(4) 0.053(3) -0.025(3) 0.029(2) -0.031(3)
C18 0.161(6) 0.029(3) 0.057(3) -0.002(2) 0.039(3) 0.005(3)
C19 0.066(3) 0.132(5) 0.048(3) 0.003(3) 0.028(2) 0.047(3)
C20 0.077(3) 0.079(4) 0.047(3) -0.006(3) 0.030(2) -0.031(3)
C21 0.0321(18) 0.032(2) 0.0234(18) -0.0002(15) 0.0114(14) 0.0046(15)
C22 0.0306(18) 0.0249(18) 0.0342(19) -0.0001(15) 0.0126(15) 0.0102(15)
C23 0.0304(18) 0.033(2) 0.036(2) -0.0025(17) 0.0142(15) 0.0065(16)
C24 0.038(2) 0.045(2) 0.036(2) 0.0036(18) 0.0204(17) 0.0130(18)
C25 0.0332(19) 0.056(3) 0.031(2) -0.0090(19) 0.0096(16) 0.0109(18)
C26 0.0236(17) 0.046(2) 0.043(2) -0.0114(19) 0.0100(16) 0.0025(17)
C27 0.0324(18) 0.036(2) 0.034(2) -0.0022(17) 0.0147(16) 0.0034(16)
C28 0.0352(19) 0.0294(19) 0.0293(19) 0.0051(15) 0.0161(15) 0.0033(15)
C29 0.0344(19) 0.0262(19) 0.034(2) 0.0023(16) 0.0136(16) 0.0017(15)
C30 0.043(2) 0.034(2) 0.035(2) 0.0051(17) 0.0210(17) 0.0127(17)
C31 0.0304(19) 0.044(2) 0.039(2) 0.0122(18) 0.0174(16) 0.0169(17)
C32 0.0319(19) 0.039(2) 0.0270(18) 0.0092(16) 0.0095(15) -0.0023(16)
C33 0.044(2) 0.0246(19) 0.0324(19) 0.0034(16) 0.0205(17) 0.0085(16)
C34 0.0302(17) 0.0265(19) 0.0286(18) -0.0024(15) 0.0094(14) -0.0009(14)
C35 0.0302(18) 0.040(2) 0.039(2) 0.0037(18) 0.0137(16) 0.0042(16)
C36 0.041(2) 0.057(3) 0.035(2) 0.011(2) 0.0153(17) -0.0040(19)
C37 0.037(2) 0.064(3) 0.038(2) -0.003(2) 0.0231(18) -0.009(2)
C38 0.0285(19) 0.050(2) 0.046(2) -0.004(2) 0.0192(17) 0.0032(17)
C39 0.0347(19) 0.037(2) 0.034(2) 0.0017(17) 0.0134(16) 0.0036(16)
C41 0.056(14) 0.064(11) 0.046(10) 0.002(7) 0.022(10) -0.011(9)
C42 0.077(9) 0.068(15) 0.058(7) 0.023(12) 0.038(7) 0.024(11)
C43 0.10(2) 0.045(9) 0.065(14) 0.016(9) 0.058(15) 0.011(11)
C51 0.056(16) 0.066(12) 0.050(11) 0.000 0.022(15) 0.000
C52 0.067(9) 0.068(14) 0.045(6) 0.021(10) 0.031(6) -0.014(9)
C53 0.099(17) 0.076(17) 0.047(9) -0.009(13) 0.020(11) -0.021(12)
C54 0.11(3) 0.069(12) 0.057(16) 0.000 0.04(2) 0.000

loop_
_atom_type_symbol
_atom_type_description
_atom_type_scat_dispersion_real
_atom_type_scat_dispersion_imag
_atom_type_scat_source
C C 0.0033 0.0016 'International Tables Vol C Tables 4.2.6.8 and 6.1.1.4'
H H 0.0000 0.0000 'International Tables Vol C Tables 4.2.6.8 and 6.1.1.4'
O O 0.0106 0.0060 'International Tables Vol C Tables 4.2.6.8 and 6.1.1.4'
F F 0.0171 0.0103 'International Tables Vol C Tables 4.2.6.8 and 6.1.1.4'
Sc Sc 0.2519 0.3716 'International Tables Vol C Tables 4.2.6.8 and 6.1.1.4'
B B 0.0013 0.0007 'International Tables Vol C Tables 4.2.6.8 and 6.1.1.4'

loop_
_geom_angle_atom_site_label_1
_geom_angle_atom_site_label_2
_geom_angle_atom_site_label_3
_geom_angle
_geom_angle_site_symmetry_1
_geom_angle_site_symmetry_3
O1 Sc1 C15 97.17(12) . .
O1 Sc1 C4 112.34(11) . .
C15 Sc1 C4 149.90(13) . .
O1 Sc1 C5 81.98(11) . .
C15 Sc1 C5 170.79(13) . .
C4 Sc1 C5 33.85(12) . .
O1 Sc1 C14 130.64(12) . .
C15 Sc1 C14 33.89(13) . .
C4 Sc1 C14 116.04(14) . .
C5 Sc1 C14 147.24(13) . .
O1 Sc1 C12 97.56(12) . .
C15 Sc1 C12 55.96(12) . .
C4 Sc1 C12 111.92(13) . .
C5 Sc1 C12 133.25(12) . .
C14 Sc1 C12 55.68(13) . .
O1 Sc1 C11 79.05(10) . .
C15 Sc1 C11 33.49(12) . .
C4 Sc1 C11 145.29(13) . .
C5 Sc1 C11 153.19(12) . .
C14 Sc1 C11 55.58(12) . .
C12 Sc1 C11 33.59(12) . .
O1 Sc1 C1 83.88(11) . .
C15 Sc1 C1 137.08(12) . .
C4 Sc1 C1 55.96(12) . .
C5 Sc1 C1 33.75(12) . .
C14 Sc1 C1 132.05(12) . .
C12 Sc1 C1 166.77(12) . .
C11 Sc1 C1 157.37(13) . .
O1 Sc1 C2 115.33(11) . .
C15 Sc1 C2 117.30(12) . .
C4 Sc1 C2 55.60(12) . .
C5 Sc1 C2 55.75(12) . .
C14 Sc1 C2 99.73(12) . .
C12 Sc1 C2 147.09(13) . .
C11 Sc1 C2 150.78(12) . .
C1 Sc1 C2 33.53(12) . .
O1 Sc1 C13 130.42(12) . .
C15 Sc1 C13 55.68(13) . .
C4 Sc1 C13 98.29(13) . .
C5 Sc1 C13 131.24(13) . .
C14 Sc1 C13 33.33(14) . .
C12 Sc1 C13 33.32(13) . .
C11 Sc1 C13 55.25(12) . .
C1 Sc1 C13 145.12(13) . .
C2 Sc1 C13 114.09(13) . .
O1 Sc1 C3 136.34(11) . .
C15 Sc1 C3 122.73(13) . .
C4 Sc1 C3 33.52(12) . .
C5 Sc1 C3 55.71(12) . .
C14 Sc1 C3 91.71(13) . .
C12 Sc1 C3 118.38(14) . .
C11 Sc1 C3 144.32(12) . .
C1 Sc1 C3 55.48(12) . .
C2 Sc1 C3 33.16(13) . .
C13 Sc1 C3 89.88(13) . .
C21 O1 Sc1 151.1(2) . .
C21 O2 B1 129.2(3) . .
O2 B1 C22 105.3(3) . .
O2 B1 C34 101.3(3) . .
C22 B1 C34 113.6(3) . .
O2 B1 C28 111.3(3) . .
C22 B1 C28 111.1(3) . .
C34 B1 C28 113.4(3) . .
C2 C1 C5 107.8(3) . .
C2 C1 C6 125.5(3) . .
C5 C1 C6 126.6(3) . .
C2 C1 Sc1 73.6(2) . .
C5 C1 Sc1 72.7(2) . .
C6 C1 Sc1 123.0(2) . .
C3 C2 C1 108.7(3) . .
C3 C2 C7 126.2(4) . .
C1 C2 C7 124.8(4) . .
C3 C2 Sc1 74.4(2) . .
C1 C2 Sc1 72.9(2) . .
C7 C2 Sc1 124.3(3) . .
C2 C3 C4 107.5(3) . .
C2 C3 C8 126.2(4) . .
C4 C3 C8 125.3(4) . .
C2 C3 Sc1 72.4(2) . .
C4 C3 Sc1 71.3(2) . .
C8 C3 Sc1 130.9(3) . .
C3 C4 C5 108.3(3) . .
C3 C4 C9 125.9(4) . .
C5 C4 C9 125.5(4) . .
C3 C4 Sc1 75.1(2) . .
C5 C4 Sc1 73.2(2) . .
C9 C4 Sc1 122.8(3) . .
C1 C5 C4 107.7(3) . .
C1 C5 C10 126.8(4) . .
C4 C5 C10 125.4(3) . .
C1 C5 Sc1 73.56(19) . .
C4 C5 Sc1 72.97(19) . .
C10 C5 Sc1 121.6(2) . .
C1 C6 H6A 109.6 . .
C1 C6 H6B 109.3 . .
H6A C6 H6B 109.5 . .
C1 C6 H6C 109.5 . .
H6A C6 H6C 109.5 . .
H6B C6 H6C 109.5 . .
C2 C7 H7A 110.0 . .
C2 C7 H7B 109.2 . .
H7A C7 H7B 109.5 . .
C2 C7 H7C 109.2 . .
H7A C7 H7C 109.5 . .
H7B C7 H7C 109.5 . .
C3 C8 H8A 109.4 . .
C3 C8 H8B 108.9 . .
H8A C8 H8B 109.5 . .
C3 C8 H8C 110.1 . .
H8A C8 H8C 109.5 . .
H8B C8 H8C 109.5 . .
C4 C9 H9A 109.6 . .
C4 C9 H9B 109.2 . .
H9A C9 H9B 109.5 . .
C4 C9 H9C 109.6 . .
H9A C9 H9C 109.5 . .
H9B C9 H9C 109.5 . .
C5 C10 H10A 109.7 . .
C5 C10 H10B 109.2 . .
H10A C10 H10B 109.5 . .
C5 C10 H10C 109.5 . .
H10A C10 H10C 109.5 . .
H10B C10 H10C 109.5 . .
C15 C11 C12 108.4(3) . .
C15 C11 C16 125.7(4) . .
C12 C11 C16 125.6(4) . .
C15 C11 Sc1 72.3(2) . .
C12 C11 Sc1 73.2(2) . .
C16 C11 Sc1 124.9(2) . .
C13 C12 C11 107.7(3) . .
C13 C12 C17 126.0(4) . .
C11 C12 C17 126.1(4) . .
C13 C12 Sc1 74.3(2) . .
C11 C12 Sc1 73.2(2) . .
C17 C12 Sc1 122.0(3) . .
C12 C13 C14 108.1(3) . .
C12 C13 C18 124.7(4) . .
C14 C13 C18 126.3(4) . .
C12 C13 Sc1 72.4(2) . .
C14 C13 Sc1 72.3(2) . .
C18 C13 Sc1 129.5(3) . .
C13 C14 C15 107.9(3) . .
C13 C14 C19 126.9(4) . .
C15 C14 C19 124.6(4) . .
C13 C14 Sc1 74.4(2) . .
C15 C14 Sc1 72.3(2) . .
C19 C14 Sc1 126.3(3) . .
C11 C15 C14 107.8(3) . .
C11 C15 C20 126.6(4) . .
C14 C15 C20 125.5(4) . .
C11 C15 Sc1 74.2(2) . .
C14 C15 Sc1 73.9(2) . .
C20 C15 Sc1 119.1(3) . .
C11 C16 H16A 109.2 . .
C11 C16 H16B 109.7 . .
H16A C16 H16B 109.5 . .
C11 C16 H16C 109.5 . .
H16A C16 H16C 109.5 . .
H16B C16 H16C 109.5 . .
C12 C17 H17A 108.8 . .
C12 C17 H17B 110.6 . .
H17A C17 H17B 109.5 . .
C12 C17 H17C 109.0 . .
H17A C17 H17C 109.5 . .
H17B C17 H17C 109.5 . .
C13 C18 H18A 109.5 . .
C13 C18 H18B 109.4 . .
H18A C18 H18B 109.5 . .
C13 C18 H18C 109.4 . .
H18A C18 H18C 109.5 . .
H18B C18 H18C 109.5 . .
C14 C19 H19A 110.1 . .
C14 C19 H19B 109.1 . .
H19A C19 H19B 109.5 . .
C14 C19 H19C 109.2 . .
H19A C19 H19C 109.5 . .
H19B C19 H19C 109.5 . .
C15 C20 H20A 109.7 . .
C15 C20 H20B 110.0 . .
H20A C20 H20B 109.5 . .
C15 C20 H20C 108.7 . .
H20A C20 H20C 109.5 . .
H20B C20 H20C 109.5 . .
O1 C21 O2 122.8(3) . .
O1 C21 H21 119.1 . .
O2 C21 H21 118.1 . .
C27 C22 C23 113.3(3) . .
C27 C22 B1 125.5(3) . .
C23 C22 B1 121.1(3) . .
F1 C23 C24 115.5(3) . .
F1 C23 C22 119.6(3) . .
C24 C23 C22 124.9(3) . .
F2 C24 C23 121.1(3) . .
F2 C24 C25 119.6(3) . .
C23 C24 C25 119.3(3) . .
F3 C25 C26 121.3(4) . .
F3 C25 C24 120.2(4) . .
C26 C25 C24 118.5(3) . .
F4 C26 C25 119.5(3) . .
F4 C26 C27 120.4(3) . .
C25 C26 C27 120.1(3) . .
F5 C27 C26 115.5(3) . .
F5 C27 C22 120.6(3) . .
C26 C27 C22 123.9(3) . .
C29 C28 C33 112.8(3) . .
C29 C28 B1 123.5(3) . .
C33 C28 B1 123.7(3) . .
F6 C29 C30 115.6(3) . .
F6 C29 C28 120.4(3) . .
C30 C29 C28 124.0(3) . .
F7 C30 C31 120.0(3) . .
F7 C30 C29 120.2(3) . .
C31 C30 C29 119.9(3) . .
F8 C31 C30 121.0(3) . .
F8 C31 C32 119.9(3) . .
C30 C31 C32 119.1(3) . .
F9 C32 C31 120.0(3) . .
F9 C32 C33 120.9(3) . .
C31 C32 C33 119.1(3) . .
F10 C33 C32 115.5(3) . .
F10 C33 C28 119.6(3) . .
C32 C33 C28 124.9(3) . .
C35 C34 C39 113.7(3) . .
C35 C34 B1 125.8(3) . .
C39 C34 B1 120.4(3) . .
F11 C35 C34 121.0(3) . .
F11 C35 C36 115.1(3) . .
C34 C35 C36 123.9(3) . .
F12 C36 C37 120.0(3) . .
F12 C36 C35 120.4(4) . .
C37 C36 C35 119.6(4) . .
F13 C37 C38 120.3(4) . .
F13 C37 C36 120.5(4) . .
C38 C37 C36 119.1(3) . .
F14 C38 C37 119.9(3) . .
F14 C38 C39 120.4(4) . .
C37 C38 C39 119.6(3) . .
F15 C39 C38 116.2(3) . .
F15 C39 C34 119.9(3) . .
C38 C39 C34 123.9(3) . .
C42 C41 C41 119.0(13) . 2
C42 C41 H41 120.5 . .
C41 C41 H41 120.5 2 .
C43 C42 C41 120(2) . .
C43 C42 H42 119.8 . .
C41 C42 H42 119.8 . .
C42 C43 C43 120.1(11) . 2
C42 C43 H43 120.0 . .
C43 C43 H43 120.0 2 .
C52 C51 C52 120(3) . 2
C52 C51 H51 120.2 . .
C52 C51 H51 120.2 2 .
C53 C52 C51 119(2) . .
C53 C52 H52 120.4 . .
C51 C52 H52 120.4 . .
C54 C53 C52 118(2) . .
C54 C53 H53 120.8 . .
C52 C53 H53 120.8 . .
C53 C54 C53 125(3) 2 .
C53 C54 H54 117.3 2 .
C53 C54 H54 117.3 . .

loop_
_geom_bond_atom_site_label_1
_geom_bond_atom_site_label_2
_geom_bond_distance
_geom_bond_site_symmetry_2
Sc1 O1 2.088(2) .
Sc1 C15 2.417(3) .
Sc1 C4 2.431(3) .
Sc1 C5 2.434(3) .
Sc1 C14 2.438(4) .
Sc1 C12 2.441(4) .
Sc1 C11 2.442(3) .
Sc1 C1 2.445(4) .
Sc1 C2 2.455(4) .
Sc1 C13 2.466(4) .
Sc1 C3 2.481(4) .
F1 C23 1.362(4) .
F2 C24 1.344(4) .
F3 C25 1.339(4) .
F4 C26 1.351(4) .
F5 C27 1.353(4) .
F6 C29 1.349(4) .
F7 C30 1.346(4) .
F8 C31 1.343(4) .
F9 C32 1.343(4) .
F10 C33 1.355(4) .
F11 C35 1.354(4) .
F12 C36 1.345(4) .
F13 C37 1.341(4) .
F14 C38 1.342(4) .
F15 C39 1.347(4) .
O1 C21 1.235(4) .
O2 C21 1.273(4) .
O2 B1 1.560(5) .
B1 C22 1.637(5) .
B1 C34 1.642(5) .
B1 C28 1.642(5) .
C1 C2 1.414(5) .
C1 C5 1.416(5) .
C1 C6 1.494(5) .
C2 C3 1.409(5) .
C2 C7 1.512(5) .
C3 C4 1.417(5) .
C3 C8 1.505(5) .
C4 C5 1.417(5) .
C4 C9 1.502(5) .
C5 C10 1.504(5) .
C6 H6A 0.9600 .
C6 H6B 0.9598 .
C6 H6C 0.9601 .
C7 H7A 0.9599 .
C7 H7B 0.9600 .
C7 H7C 0.9600 .
C8 H8A 0.9601 .
C8 H8B 0.9602 .
C8 H8C 0.9599 .
C9 H9A 0.9600 .
C9 H9B 0.9602 .
C9 H9C 0.9599 .
C10 H10A 0.9602 .
C10 H10B 0.9599 .
C10 H10C 0.9601 .
C11 C15 1.400(5) .
C11 C12 1.411(5) .
C11 C16 1.508(5) .
C12 C13 1.407(5) .
C12 C17 1.507(5) .
C13 C14 1.407(6) .
C13 C18 1.516(6) .
C14 C15 1.415(6) .
C14 C19 1.506(5) .
C15 C20 1.504(6) .
C16 H16A 0.9600 .
C16 H16B 0.9599 .
C16 H16C 0.9599 .
C17 H17A 0.9601 .
C17 H17B 0.9599 .
C17 H17C 0.9600 .
C18 H18A 0.9600 .
C18 H18B 0.9600 .
C18 H18C 0.9599 .
C19 H19A 0.9600 .
C19 H19B 0.9598 .
C19 H19C 0.9600 .
C20 H20A 0.9599 .
C20 H20B 0.9600 .
C20 H20C 0.9600 .
C21 H21 0.9600 .
C22 C27 1.385(5) .
C22 C23 1.386(5) .
C23 C24 1.366(5) .
C24 C25 1.380(5) .
C25 C26 1.371(5) .
C26 C27 1.376(5) .
C28 C29 1.389(5) .
C28 C33 1.390(5) .
C29 C30 1.375(5) .
C30 C31 1.369(5) .
C31 C32 1.369(5) .
C32 C33 1.371(5) .
C34 C35 1.376(5) .
C34 C39 1.389(5) .
C35 C36 1.386(5) .
C36 C37 1.368(6) .
C37 C38 1.363(6) .
C38 C39 1.383(5) .
C41 C42 1.41(2) .
C41 C41 1.44(3) 2
C41 H41 0.9500 .
C42 C43 1.39(2) .
C42 H42 0.9500 .
C43 C43 1.40(3) 2
C43 H43 0.9500 .
C51 C52 1.39(2) .
C51 C52 1.39(2) 2
C51 H51 0.9500 .
C52 C53 1.33(2) .
C52 H52 0.9500 .
C53 C54 1.32(3) .
C53 H53 0.9500 .
C54 C53 1.32(3) 2
C54 H54 0.9500 .

loop_
_geom_torsion_atom_site_label_1
_geom_torsion_atom_site_label_2
_geom_torsion_atom_site_label_3
_geom_torsion_atom_site_label_4
_geom_torsion
C15 Sc1 O1 C21 58.1(5)
C4 Sc1 O1 C21 -128.0(5)
C5 Sc1 O1 C21 -112.7(5)
C14 Sc1 O1 C21 64.0(5)
C12 Sc1 O1 C21 114.5(5)
C11 Sc1 O1 C21 86.4(5)
C1 Sc1 O1 C21 -78.7(5)
C2 Sc1 O1 C21 -66.7(5)
C13 Sc1 O1 C21 108.3(5)
C3 Sc1 O1 C21 -99.0(5)
C21 O2 B1 C22 -92.4(4)
C21 O2 B1 C34 149.0(3)
C21 O2 B1 C28 28.1(5)
O1 Sc1 C1 C2 160.2(2)
C15 Sc1 C1 C2 66.2(3)
C4 Sc1 C1 C2 -77.6(2)
C5 Sc1 C1 C2 -115.1(3)
C14 Sc1 C1 C2 18.4(3)
C12 Sc1 C1 C2 -102.8(6)
C11 Sc1 C1 C2 119.1(3)
C13 Sc1 C1 C2 -29.3(3)
C3 Sc1 C1 C2 -36.7(2)
O1 Sc1 C1 C5 -84.7(2)
C15 Sc1 C1 C5 -178.7(2)
C4 Sc1 C1 C5 37.5(2)
C14 Sc1 C1 C5 133.5(2)
C12 Sc1 C1 C5 12.3(7)
C11 Sc1 C1 C5 -125.8(3)
C2 Sc1 C1 C5 115.1(3)
C13 Sc1 C1 C5 85.9(3)
C3 Sc1 C1 C5 78.4(2)
O1 Sc1 C1 C6 38.1(3)
C15 Sc1 C1 C6 -55.8(4)
C4 Sc1 C1 C6 160.4(4)
C5 Sc1 C1 C6 122.8(4)
C14 Sc1 C1 C6 -103.7(3)
C12 Sc1 C1 C6 135.1(5)
C11 Sc1 C1 C6 -3.0(5)
C2 Sc1 C1 C6 -122.0(4)
C13 Sc1 C1 C6 -151.3(3)
C3 Sc1 C1 C6 -158.8(4)
C5 C1 C2 C3 1.2(4)
C6 C1 C2 C3 -174.5(3)
Sc1 C1 C2 C3 66.4(3)
C5 C1 C2 C7 174.5(3)
C6 C1 C2 C7 -1.1(6)
Sc1 C1 C2 C7 -120.3(4)
C5 C1 C2 Sc1 -65.2(2)
C6 C1 C2 Sc1 119.2(4)
O1 Sc1 C2 C3 -137.6(2)
C15 Sc1 C2 C3 108.8(2)
C4 Sc1 C2 C3 -36.9(2)
C5 Sc1 C2 C3 -78.2(2)
C14 Sc1 C2 C3 78.1(2)
C12 Sc1 C2 C3 40.0(3)
C11 Sc1 C2 C3 107.8(3)
C1 Sc1 C2 C3 -115.7(3)
C13 Sc1 C2 C3 46.5(2)
O1 Sc1 C2 C1 -21.9(2)
C15 Sc1 C2 C1 -135.5(2)
C4 Sc1 C2 C1 78.8(2)
C5 Sc1 C2 C1 37.5(2)
C14 Sc1 C2 C1 -166.2(2)
C12 Sc1 C2 C1 155.7(2)
C11 Sc1 C2 C1 -136.5(3)
C13 Sc1 C2 C1 162.2(2)
C3 Sc1 C2 C1 115.7(3)
O1 Sc1 C2 C7 98.9(3)
C15 Sc1 C2 C7 -14.7(4)
C4 Sc1 C2 C7 -160.4(4)
C5 Sc1 C2 C7 158.3(4)
C14 Sc1 C2 C7 -45.5(4)
C12 Sc1 C2 C7 -83.5(4)
C11 Sc1 C2 C7 -15.7(5)
C1 Sc1 C2 C7 120.8(4)
C13 Sc1 C2 C7 -77.0(4)
C3 Sc1 C2 C7 -123.5(4)
C1 C2 C3 C4 -2.2(4)
C7 C2 C3 C4 -175.5(3)
Sc1 C2 C3 C4 63.1(3)
C1 C2 C3 C8 166.4(4)
C7 C2 C3 C8 -6.9(6)
Sc1 C2 C3 C8 -128.3(4)
C1 C2 C3 Sc1 -65.3(2)
C7 C2 C3 Sc1 121.4(4)
O1 Sc1 C3 C2 61.9(3)
C15 Sc1 C3 C2 -90.7(2)
C4 Sc1 C3 C2 116.1(3)
C5 Sc1 C3 C2 78.4(2)
C14 Sc1 C3 C2 -105.3(2)
C12 Sc1 C3 C2 -156.6(2)
C11 Sc1 C3 C2 -127.2(2)
C1 Sc1 C3 C2 37.2(2)
C13 Sc1 C3 C2 -138.6(2)
O1 Sc1 C3 C4 -54.2(3)
C15 Sc1 C3 C4 153.1(2)
C5 Sc1 C3 C4 -37.7(2)
C14 Sc1 C3 C4 138.6(2)
C12 Sc1 C3 C4 87.3(2)
C11 Sc1 C3 C4 116.7(3)
C1 Sc1 C3 C4 -78.9(2)
C2 Sc1 C3 C4 -116.1(3)
C13 Sc1 C3 C4 105.3(2)
O1 Sc1 C3 C8 -175.1(4)
C15 Sc1 C3 C8 32.2(5)
C4 Sc1 C3 C8 -120.9(5)
C5 Sc1 C3 C8 -158.7(5)
C14 Sc1 C3 C8 17.7(4)
C12 Sc1 C3 C8 -33.6(4)
C11 Sc1 C3 C8 -4.2(5)
C1 Sc1 C3 C8 160.1(5)
C2 Sc1 C3 C8 123.0(5)
C13 Sc1 C3 C8 -15.6(4)
C2 C3 C4 C5 2.4(4)
C8 C3 C4 C5 -166.3(4)
Sc1 C3 C4 C5 66.2(2)
C2 C3 C4 C9 176.2(4)
C8 C3 C4 C9 7.5(6)
Sc1 C3 C4 C9 -119.9(4)
C2 C3 C4 Sc1 -63.8(3)
C8 C3 C4 Sc1 127.4(4)
O1 Sc1 C4 C3 142.7(2)
C15 Sc1 C4 C3 -49.3(4)
C5 Sc1 C4 C3 114.8(3)
C14 Sc1 C4 C3 -47.3(3)
C12 Sc1 C4 C3 -108.7(2)
C11 Sc1 C4 C3 -113.8(3)
C1 Sc1 C4 C3 77.4(2)
C2 Sc1 C4 C3 36.5(2)
C13 Sc1 C4 C3 -77.1(2)
O1 Sc1 C4 C5 28.0(2)
C15 Sc1 C4 C5 -164.1(2)
C14 Sc1 C4 C5 -162.1(2)
C12 Sc1 C4 C5 136.5(2)
C11 Sc1 C4 C5 131.4(2)
C1 Sc1 C4 C5 -37.4(2)
C2 Sc1 C4 C5 -78.3(2)
C13 Sc1 C4 C5 168.2(2)
C3 Sc1 C4 C5 -114.8(3)
O1 Sc1 C4 C9 -93.8(3)
C15 Sc1 C4 C9 74.2(4)
C5 Sc1 C4 C9 -121.8(4)
C14 Sc1 C4 C9 76.1(4)
C12 Sc1 C4 C9 14.8(4)
C11 Sc1 C4 C9 9.6(4)
C1 Sc1 C4 C9 -159.2(4)
C2 Sc1 C4 C9 160.0(4)
C13 Sc1 C4 C9 46.4(4)
C3 Sc1 C4 C9 123.5(4)
C2 C1 C5 C4 0.3(4)
C6 C1 C5 C4 175.9(3)
Sc1 C1 C5 C4 -65.5(2)
C2 C1 C5 C10 -176.7(3)
C6 C1 C5 C10 -1.1(6)
Sc1 C1 C5 C10 117.5(4)
C2 C1 C5 Sc1 65.8(2)
C6 C1 C5 Sc1 -118.6(4)
C3 C4 C5 C1 -1.7(4)
C9 C4 C5 C1 -175.5(4)
Sc1 C4 C5 C1 65.9(2)
C3 C4 C5 C10 175.4(3)
C9 C4 C5 C10 1.5(6)
Sc1 C4 C5 C10 -117.1(4)
C3 C4 C5 Sc1 -67.5(2)
C9 C4 C5 Sc1 118.6(4)
O1 Sc1 C5 C1 91.0(2)
C4 Sc1 C5 C1 -115.0(3)
C14 Sc1 C5 C1 -84.4(3)
C12 Sc1 C5 C1 -176.2(2)
C11 Sc1 C5 C1 136.2(3)
C2 Sc1 C5 C1 -37.2(2)
C13 Sc1 C5 C1 -130.7(2)
C3 Sc1 C5 C1 -77.6(2)
O1 Sc1 C5 C4 -154.0(2)
C14 Sc1 C5 C4 30.6(4)
C12 Sc1 C5 C4 -61.2(3)
C11 Sc1 C5 C4 -108.8(3)
C1 Sc1 C5 C4 115.0(3)
C2 Sc1 C5 C4 77.8(2)
C13 Sc1 C5 C4 -15.7(3)
C3 Sc1 C5 C4 37.4(2)
O1 Sc1 C5 C10 -32.5(3)
C4 Sc1 C5 C10 121.5(4)
C14 Sc1 C5 C10 152.1(3)
C12 Sc1 C5 C10 60.3(4)
C11 Sc1 C5 C10 12.7(5)
C1 Sc1 C5 C10 -123.5(4)
C2 Sc1 C5 C10 -160.7(4)
C13 Sc1 C5 C10 105.8(3)
C3 Sc1 C5 C10 158.9(4)
O1 Sc1 C11 C15 -121.5(2)
C4 Sc1 C11 C15 124.9(3)
C5 Sc1 C11 C15 -167.3(3)
C14 Sc1 C11 C15 38.0(2)
C12 Sc1 C11 C15 116.2(3)
C1 Sc1 C11 C15 -79.8(4)
C2 Sc1 C11 C15 1.6(4)
C13 Sc1 C11 C15 78.8(2)
C3 Sc1 C11 C15 64.8(3)
O1 Sc1 C11 C12 122.2(2)
C15 Sc1 C11 C12 -116.2(3)
C4 Sc1 C11 C12 8.6(3)
C5 Sc1 C11 C12 76.5(3)
C14 Sc1 C11 C12 -78.2(2)
C1 Sc1 C11 C12 164.0(3)
C2 Sc1 C11 C12 -114.6(3)
C13 Sc1 C11 C12 -37.5(2)
C3 Sc1 C11 C12 -51.4(3)
O1 Sc1 C11 C16 0.1(3)
C15 Sc1 C11 C16 121.7(4)
C4 Sc1 C11 C16 -113.5(4)
C5 Sc1 C11 C16 -45.6(5)
C14 Sc1 C11 C16 159.7(4)
C12 Sc1 C11 C16 -122.1(4)
C1 Sc1 C11 C16 41.9(5)
C2 Sc1 C11 C16 123.3(4)
C13 Sc1 C11 C16 -159.6(4)
C3 Sc1 C11 C16 -173.5(3)
C15 C11 C12 C13 2.7(4)
C16 C11 C12 C13 -171.9(3)
Sc1 C11 C12 C13 66.9(3)
C15 C11 C12 C17 178.1(3)
C16 C11 C12 C17 3.6(6)
Sc1 C11 C12 C17 -117.7(4)
C15 C11 C12 Sc1 -64.2(2)
C16 C11 C12 Sc1 121.3(4)
O1 Sc1 C12 C13 -171.4(2)
C15 Sc1 C12 C13 -77.8(2)
C4 Sc1 C12 C13 70.8(2)
C5 Sc1 C12 C13 102.5(2)
C14 Sc1 C12 C13 -36.6(2)
C11 Sc1 C12 C13 -114.5(3)
C1 Sc1 C12 C13 93.2(6)
C2 Sc1 C12 C13 10.7(4)
C3 Sc1 C12 C13 34.3(3)
O1 Sc1 C12 C11 -56.9(2)
C15 Sc1 C12 C11 36.7(2)
C4 Sc1 C12 C11 -174.7(2)
C5 Sc1 C12 C11 -143.0(2)
C14 Sc1 C12 C11 77.9(2)
C1 Sc1 C12 C11 -152.3(5)
C2 Sc1 C12 C11 125.2(3)
C13 Sc1 C12 C11 114.5(3)
C3 Sc1 C12 C11 148.8(2)
O1 Sc1 C12 C17 65.6(4)
C15 Sc1 C12 C17 159.2(4)
C4 Sc1 C12 C17 -52.2(4)
C5 Sc1 C12 C17 -20.5(4)
C14 Sc1 C12 C17 -159.6(4)
C11 Sc1 C12 C17 122.5(5)
C1 Sc1 C12 C17 -29.8(8)
C2 Sc1 C12 C17 -112.3(4)
C13 Sc1 C12 C17 -123.0(5)
C3 Sc1 C12 C17 -88.7(4)
C11 C12 C13 C14 -2.3(4)
C17 C12 C13 C14 -177.8(4)
Sc1 C12 C13 C14 63.9(3)
C11 C12 C13 C18 167.6(4)
C17 C12 C13 C18 -7.9(6)
Sc1 C12 C13 C18 -126.3(4)
C11 C12 C13 Sc1 -66.2(2)
C17 C12 C13 Sc1 118.4(4)
O1 Sc1 C13 C12 11.2(3)
C15 Sc1 C13 C12 78.7(2)
C4 Sc1 C13 C12 -117.7(2)
C5 Sc1 C13 C12 -109.0(2)
C14 Sc1 C13 C12 116.4(3)
C11 Sc1 C13 C12 37.8(2)
C1 Sc1 C13 C12 -156.4(2)
C2 Sc1 C13 C12 -173.6(2)
C3 Sc1 C13 C12 -150.3(2)
O1 Sc1 C13 C14 -105.2(2)
C15 Sc1 C13 C14 -37.7(2)
C4 Sc1 C13 C14 125.9(2)
C5 Sc1 C13 C14 134.6(2)
C12 Sc1 C13 C14 -116.4(3)
C11 Sc1 C13 C14 -78.6(2)
C1 Sc1 C13 C14 87.1(3)
C2 Sc1 C13 C14 69.9(3)
C3 Sc1 C13 C14 93.3(2)
O1 Sc1 C13 C18 132.0(4)
C15 Sc1 C13 C18 -160.5(5)
C4 Sc1 C13 C18 3.0(5)
C5 Sc1 C13 C18 11.8(5)
C14 Sc1 C13 C18 -122.8(6)
C12 Sc1 C13 C18 120.8(6)
C11 Sc1 C13 C18 158.6(5)
C1 Sc1 C13 C18 -35.7(6)
C2 Sc1 C13 C18 -52.9(5)
C3 Sc1 C13 C18 -29.5(5)
C12 C13 C14 C15 1.1(4)
C18 C13 C14 C15 -168.6(4)
Sc1 C13 C14 C15 65.0(3)
C12 C13 C14 C19 172.1(4)
C18 C13 C14 C19 2.5(7)
Sc1 C13 C14 C19 -124.0(4)
C12 C13 C14 Sc1 -63.9(3)
C18 C13 C14 Sc1 126.4(4)
O1 Sc1 C14 C13 104.5(3)
C15 Sc1 C14 C13 115.1(3)
C4 Sc1 C14 C13 -63.2(3)
C5 Sc1 C14 C13 -81.6(3)
C12 Sc1 C14 C13 36.6(2)
C11 Sc1 C14 C13 77.6(2)
C1 Sc1 C14 C13 -129.7(2)
C2 Sc1 C14 C13 -119.5(2)
C3 Sc1 C14 C13 -87.2(2)
O1 Sc1 C14 C15 -10.6(3)
C4 Sc1 C14 C15 -178.3(2)
C5 Sc1 C14 C15 163.3(2)
C12 Sc1 C14 C15 -78.5(2)
C11 Sc1 C14 C15 -37.5(2)
C1 Sc1 C14 C15 115.2(2)
C2 Sc1 C14 C15 125.4(2)
C13 Sc1 C14 C15 -115.1(3)
C3 Sc1 C14 C15 157.8(2)
O1 Sc1 C14 C19 -130.9(4)
C15 Sc1 C14 C19 -120.3(5)
C4 Sc1 C14 C19 61.4(5)
C5 Sc1 C14 C19 43.0(6)
C12 Sc1 C14 C19 161.2(5)
C11 Sc1 C14 C19 -157.8(5)
C1 Sc1 C14 C19 -5.1(5)
C2 Sc1 C14 C19 5.1(5)
C13 Sc1 C14 C19 124.6(5)
C3 Sc1 C14 C19 37.5(4)
C12 C11 C15 C14 -2.0(4)
C16 C11 C15 C14 172.5(3)
Sc1 C11 C15 C14 -66.8(2)
C12 C11 C15 C20 179.6(4)
C16 C11 C15 C20 -5.9(6)
Sc1 C11 C15 C20 114.8(4)
C12 C11 C15 Sc1 64.8(3)
C16 C11 C15 Sc1 -120.7(3)
C13 C14 C15 C11 0.5(4)
C19 C14 C15 C11 -170.7(4)
Sc1 C14 C15 C11 67.0(2)
C13 C14 C15 C20 179.0(4)
C19 C14 C15 C20 7.7(6)
Sc1 C14 C15 C20 -114.5(4)
C13 C14 C15 Sc1 -66.4(3)
C19 C14 C15 Sc1 122.3(4)
O1 Sc1 C15 C11 57.5(2)
C4 Sc1 C15 C11 -111.3(3)
C14 Sc1 C15 C11 -114.4(3)
C12 Sc1 C15 C11 -36.8(2)
C1 Sc1 C15 C11 146.2(2)
C2 Sc1 C15 C11 -179.1(2)
C13 Sc1 C15 C11 -77.3(2)
C3 Sc1 C15 C11 -141.1(2)
O1 Sc1 C15 C14 171.9(2)
C4 Sc1 C15 C14 3.1(4)
C12 Sc1 C15 C14 77.6(2)
C11 Sc1 C15 C14 114.4(3)
C1 Sc1 C15 C14 -99.4(3)
C2 Sc1 C15 C14 -64.7(3)
C13 Sc1 C15 C14 37.1(2)
C3 Sc1 C15 C14 -26.7(3)
O1 Sc1 C15 C20 -66.0(3)
C4 Sc1 C15 C20 125.2(4)
C14 Sc1 C15 C20 122.1(4)
C12 Sc1 C15 C20 -160.3(4)
C11 Sc1 C15 C20 -123.5(4)
C1 Sc1 C15 C20 22.7(4)
C2 Sc1 C15 C20 57.4(4)
C13 Sc1 C15 C20 159.2(4)
C3 Sc1 C15 C20 95.4(4)
Sc1 O1 C21 O2 1.3(7)
B1 O2 C21 O1 175.0(3)
O2 B1 C22 C27 -130.8(3)
C34 B1 C22 C27 -20.8(5)
C28 B1 C22 C27 108.6(4)
O2 B1 C22 C23 51.7(4)
C34 B1 C22 C23 161.7(3)
C28 B1 C22 C23 -68.9(4)
C27 C22 C23 F1 -176.0(3)
B1 C22 C23 F1 1.8(5)
C27 C22 C23 C24 2.9(5)
B1 C22 C23 C24 -179.3(3)
F1 C23 C24 F2 -1.2(5)
C22 C23 C24 F2 179.8(3)
F1 C23 C24 C25 176.5(3)
C22 C23 C24 C25 -2.4(6)
F2 C24 C25 F3 -0.5(5)
C23 C24 C25 F3 -178.3(3)
F2 C24 C25 C26 178.6(3)
C23 C24 C25 C26 0.8(5)
F3 C25 C26 F4 0.2(6)
C24 C25 C26 F4 -178.9(3)
F3 C25 C26 C27 179.1(3)
C24 C25 C26 C27 0.0(6)
F4 C26 C27 F5 0.0(5)
C25 C26 C27 F5 -178.8(3)
F4 C26 C27 C22 179.5(3)
C25 C26 C27 C22 0.7(6)
C23 C22 C27 F5 177.5(3)
B1 C22 C27 F5 -0.2(5)
C23 C22 C27 C26 -2.0(5)
B1 C22 C27 C26 -179.7(3)
O2 B1 C28 C29 -145.8(3)
C22 B1 C28 C29 -28.8(5)
C34 B1 C28 C29 100.7(4)
O2 B1 C28 C33 34.6(4)
C22 B1 C28 C33 151.6(3)
C34 B1 C28 C33 -78.9(4)
C33 C28 C29 F6 175.8(3)
B1 C28 C29 F6 -3.7(5)
C33 C28 C29 C30 -2.4(5)
B1 C28 C29 C30 178.0(3)
F6 C29 C30 F7 0.8(5)
C28 C29 C30 F7 179.1(3)
F6 C29 C30 C31 -179.4(3)
C28 C29 C30 C31 -1.1(6)
F7 C30 C31 F8 3.0(5)
C29 C30 C31 F8 -176.8(3)
F7 C30 C31 C32 -178.1(3)
C29 C30 C31 C32 2.1(5)
F8 C31 C32 F9 1.6(5)
C30 C31 C32 F9 -177.4(3)
F8 C31 C32 C33 179.4(3)
C30 C31 C32 C33 0.5(5)
F9 C32 C33 F10 -5.7(5)
C31 C32 C33 F10 176.5(3)
F9 C32 C33 C28 173.3(3)
C31 C32 C33 C28 -4.5(5)
C29 C28 C33 F10 -175.8(3)
B1 C28 C33 F10 3.8(5)
C29 C28 C33 C32 5.2(5)
B1 C28 C33 C32 -175.2(3)
O2 B1 C34 C35 -130.1(4)
C22 B1 C34 C35 117.5(4)
C28 B1 C34 C35 -10.7(5)
O2 B1 C34 C39 47.1(4)
C22 B1 C34 C39 -65.3(4)
C28 B1 C34 C39 166.5(3)
C39 C34 C35 F11 177.5(3)
B1 C34 C35 F11 -5.1(6)
C39 C34 C35 C36 -1.5(6)
B1 C34 C35 C36 175.9(4)
F11 C35 C36 F12 1.3(6)
C34 C35 C36 F12 -179.6(4)
F11 C35 C36 C37 -178.8(4)
C34 C35 C36 C37 0.3(6)
F12 C36 C37 F13 0.9(6)
C35 C36 C37 F13 -179.0(4)
F12 C36 C37 C38 -179.4(4)
C35 C36 C37 C38 0.7(6)
F13 C37 C38 F14 -1.2(6)
C36 C37 C38 F14 179.1(4)
F13 C37 C38 C39 179.4(4)
C36 C37 C38 C39 -0.3(6)
F14 C38 C39 F15 -1.5(5)
C37 C38 C39 F15 177.8(3)
F14 C38 C39 C34 179.5(3)
C37 C38 C39 C34 -1.1(6)
C35 C34 C39 F15 -177.0(3)
B1 C34 C39 F15 5.5(5)
C35 C34 C39 C38 1.9(5)
B1 C34 C39 C38 -175.6(3)
